data_9000229
loop_
_publ_author_name
'Dal Negro, A.'
'Ungaretti, L.'

_publ_section_title
;
 Refinement of the crystal structure of aragonite
;
_journal_name_full 'American Mineralogist'
_journal_page_first 768
_journal_page_last 772
_journal_volume 56
_journal_year 1971
_chemical_compound_source 'Vertaizon-Alvernia, France'
_chemical_formula_sum 'C Ca O3'
_chemical_name_mineral Aragonite
_space_group_IT_number 62
_symmetry_space_group_name_Hall '-P 2n 2a'
_symmetry_space_group_name_H-M 'P m c n'
_cell_angle_alpha 90
_cell_angle_beta 90
_cell_angle_gamma 90
_cell_length_a 4.9616
_cell_length_b 7.9705
_cell_length_c 5.7394
_cell_formula_units_Z 4
_cell_volume 226.973
_database_code_amcsd 0000236
_exptl_crystal_density_diffrn 2.929
_cod_original_formula_sum 'Ca C O3'
_cod_database_code 9000229

loop_
_space_group_symop_operation_xyz
x,y,z
1/2-x,y,z
1/2+x,-y,-z
1/2+x,1/2+y,1/2-z
1/2-x,1/2-y,1/2+z
x,1/2-y,1/2+z
-x,1/2+y,1/2-z
-x,-y,-z

loop_
_atom_site_aniso_label
_atom_site_aniso_U_11
_atom_site_aniso_U_22
_atom_site_aniso_U_33
_atom_site_aniso_U_12
_atom_site_aniso_U_13
_atom_site_aniso_U_23
Ca 0.00828 0.00913 0.00796 0.00000 0.00000 -0.00035
C 0.01061 0.01141 0.00846 0.00000 0.00000 0.00138
O1 0.01850 0.01243 0.01647 0.00000 0.00000 0.00250
O2 0.01062 0.01778 0.01700 0.00247 0.00099 -0.00060

loop_
_atom_site_label
_atom_site_fract_x
_atom_site_fract_y
_atom_site_fract_z
Ca 0.25000 0.41510 0.24030
C 0.25000 0.76270 0.08500
O1 0.25000 0.92310 0.09520
O2 0.47290 0.68010 0.08700

loop_
_cod_related_entry_id
_cod_related_entry_database
_cod_related_entry_code
1 AMCSD 0000236
